data_7015931
loop_
_publ_author_name
'Zhang, Bin'
'Zhang, Yan'
'Zhang, Jinbiao'
'Hao, Xiang'
'Zhu, Daoben'

_publ_section_title
;
 Mn(C(2)O(4))(H(2)O)(0.25): an antiferromagnetic oxalato-based cage
 compound.
;
_journal_issue 20
_journal_name_full 'Dalton transactions (Cambridge, England : 2003)'
_journal_page_first 5430
_journal_page_last 5432
_journal_paper_doi 10.1039/c1dt10346f
_journal_volume 40
_journal_year 2011
_chemical_formula_sum 'C2 H0.5 Mn O4.25'
_chemical_formula_weight 147.46
_chemical_name_systematic
;
?
;
_space_group_IT_number 60
_symmetry_cell_setting orthorhombic
_symmetry_space_group_name_Hall '-P 2n 2ab'
_symmetry_space_group_name_H-M 'P b c n'
_atom_sites_solution_hydrogens geom
_atom_sites_solution_primary direct
_atom_sites_solution_secondary difmap
_audit_creation_method SHELXL-97
_cell_angle_alpha 90.00
_cell_angle_beta 90.00
_cell_angle_gamma 90.00
_cell_formula_units_Z 8
_cell_length_a 9.010(3)
_cell_length_b 7.117(2)
_cell_length_c 11.755(4)
_cell_measurement_reflns_used 2418
_cell_measurement_temperature 173(2)
_cell_measurement_theta_max 27.4745
_cell_measurement_theta_min 1.7325
_cell_volume 753.8(4)
_computing_cell_refinement 'CrystalClear (Rigaku Inc., 2007)'
_computing_data_collection 'CrystalClear (Rigaku Inc., 2007)'
_computing_data_reduction 'CrystalClear (Rigaku Inc., 2007)'
_computing_structure_refinement 'SHELXL-97 (Sheldrick, 1997)'
_computing_structure_solution 'SHELXS-97 (Sheldrick, 1990)'
_diffrn_ambient_temperature 173(2)
_diffrn_measured_fraction_theta_full 0.994
_diffrn_measured_fraction_theta_max 0.994
_diffrn_radiation_detector CCD
_diffrn_radiation_monochromator Confocal
_diffrn_radiation_source 'fine-focus sealed tube'
_diffrn_radiation_type MoK\a
_diffrn_radiation_wavelength 0.71073
_diffrn_reflns_av_R_equivalents 0.0534
_diffrn_reflns_av_sigmaI/netI 0.0268
_diffrn_reflns_limit_h_max 11
_diffrn_reflns_limit_h_min -11
_diffrn_reflns_limit_k_max 9
_diffrn_reflns_limit_k_min -7
_diffrn_reflns_limit_l_max 15
_diffrn_reflns_limit_l_min -14
_diffrn_reflns_number 5938
_diffrn_reflns_theta_full 27.48
_diffrn_reflns_theta_max 27.48
_diffrn_reflns_theta_min 3.65
_exptl_absorpt_coefficient_mu 3.377
_exptl_absorpt_correction_T_max 0.7471
_exptl_absorpt_correction_T_min 0.5746
_exptl_absorpt_correction_type numerical
_exptl_crystal_colour Colorless
_exptl_crystal_density_diffrn 2.599
_exptl_crystal_density_method 'not measured'
_exptl_crystal_description block
_exptl_crystal_F_000 572
_exptl_crystal_size_max 0.30
_exptl_crystal_size_mid 0.14
_exptl_crystal_size_min 0.12
_refine_diff_density_max 0.661
_refine_diff_density_min -0.335
_refine_diff_density_rms 0.107
_refine_ls_extinction_method none
_refine_ls_goodness_of_fit_ref 1.314
_refine_ls_hydrogen_treatment mixed
_refine_ls_matrix_type full
_refine_ls_number_parameters 73
_refine_ls_number_reflns 861
_refine_ls_number_restraints 0
_refine_ls_restrained_S_all 1.314
_refine_ls_R_factor_all 0.0362
_refine_ls_R_factor_gt 0.0356
_refine_ls_shift/su_max 0.000
_refine_ls_shift/su_mean 0.000
_refine_ls_structure_factor_coef Fsqd
_refine_ls_weighting_details 'calc w=1/[\s^2^(Fo^2^)+(0.0328P)^2^+0.8972P] where P=(Fo^2^+2Fc^2^)/3'
_refine_ls_weighting_scheme calc
_refine_ls_wR_factor_gt 0.0898
_refine_ls_wR_factor_ref 0.0902
_reflns_number_gt 848
_reflns_number_total 861
_reflns_threshold_expression >2sigma(I)
_cod_data_source_file c1dt10346f.txt
_cod_data_source_block CCDC801821
_cod_depositor_comments
;
The following automatic conversions were performed:
'_exptl_absorpt_correction_type' value 'Numerical' changed to 'numerical'
according to '/home/saulius/struct/CIF-dictionaries/cif_core.dic'
dictionary named 'cif_core.dic' version 2.4.1 from 2010-06-29.

Automatic conversion script
Id: cif_fix_enum 1555 2011-01-17 13:19:09Z saulius 
;
_cod_original_cell_volume 753.7(4)
_cod_original_sg_symbol_H-M 'P bcn'
_cod_original_formula_sum 'C2 H0.50 Mn1 O4.25'
_cod_database_code 7015931

loop_
_symmetry_equiv_pos_as_xyz
'x, y, z'
'-x+1/2, -y+1/2, z+1/2'
'-x, y, -z+1/2'
'x+1/2, -y+1/2, -z'
'-x, -y, -z'
'x-1/2, y-1/2, -z-1/2'
'x, -y, z-1/2'
'-x-1/2, y-1/2, z'

loop_
_atom_site_label
_atom_site_type_symbol
_atom_site_fract_x
_atom_site_fract_y
_atom_site_fract_z
_atom_site_U_iso_or_equiv
_atom_site_adp_type
_atom_site_occupancy
_atom_site_symmetry_multiplicity
_atom_site_calc_flag
_atom_site_refinement_flags
_atom_site_disorder_assembly
_atom_site_disorder_group
Mn1 Mn 0.81867(4) -0.00357(4) 0.45343(3) 0.01098(19) Uani 1 1 d . . .
O1 O 0.6143(2) -0.1851(3) 0.46186(15) 0.0163(4) Uani 1 1 d . . .
O2 O 0.37586(19) -0.1839(2) 0.51720(17) 0.0180(4) Uani 1 1 d . . .
O3 O 0.9416(2) 0.0122(2) 0.60996(16) 0.0147(4) Uani 1 1 d . . .
O4 O 0.8075(2) 0.0088(2) 0.7700(2) 0.0177(5) Uani 1 1 d . . .
O5 O 0.5000 0.0867(10) 0.2500 0.049(2) Uani 0.50 2 d SP . .
H1 H 0.584(10) -0.018(9) 0.260(9) 0.04(2) Uiso 0.50 1 d P . .
C1 C 0.4972(3) -0.1078(4) 0.49371(19) 0.0133(5) Uani 1 1 d . . .
C2 C 0.9258(3) 0.0117(3) 0.7163(2) 0.0130(5) Uani 1 1 d . . .

loop_
_atom_site_aniso_label
_atom_site_aniso_U_11
_atom_site_aniso_U_22
_atom_site_aniso_U_33
_atom_site_aniso_U_23
_atom_site_aniso_U_13
_atom_site_aniso_U_12
Mn1 0.0091(3) 0.0123(3) 0.0115(3) -0.00018(12) 0.00062(12) 0.00011(13)
O1 0.0103(8) 0.0136(8) 0.0250(9) -0.0003(7) 0.0040(7) 0.0001(7)
O2 0.0096(9) 0.0129(8) 0.0315(10) 0.0001(8) 0.0056(7) -0.0017(7)
O3 0.0142(9) 0.0198(10) 0.0102(8) -0.0005(6) -0.0007(7) -0.0005(7)
O4 0.0137(10) 0.0264(12) 0.0131(9) 0.0007(7) 0.0010(7) 0.0001(7)
O5 0.034(4) 0.031(4) 0.082(6) 0.000 -0.019(4) 0.000
C1 0.0111(12) 0.0126(13) 0.0163(12) 0.0000(8) 0.0007(9) 0.0011(8)
C2 0.0144(13) 0.0114(12) 0.0133(12) 0.0004(8) -0.0004(10) 0.0000(9)

loop_
_atom_type_symbol
_atom_type_description
_atom_type_scat_dispersion_real
_atom_type_scat_dispersion_imag
_atom_type_scat_source
C C 0.0033 0.0016 'International Tables Vol C Tables 4.2.6.8 and 6.1.1.4'
H H 0.0000 0.0000 'International Tables Vol C Tables 4.2.6.8 and 6.1.1.4'
O O 0.0106 0.0060 'International Tables Vol C Tables 4.2.6.8 and 6.1.1.4'
Mn Mn 0.3368 0.7283 'International Tables Vol C Tables 4.2.6.8 and 6.1.1.4'

loop_
_geom_angle_atom_site_label_1
_geom_angle_atom_site_label_2
_geom_angle_atom_site_label_3
_geom_angle
_geom_angle_site_symmetry_1
_geom_angle_site_symmetry_3
_geom_angle_publ_flag
O3 Mn1 O4 151.58(8) . 7 ?
O3 Mn1 O2 103.96(7) . 5_656 ?
O4 Mn1 O2 97.37(7) 7 5_656 ?
O3 Mn1 O1 114.42(7) . . ?
O4 Mn1 O1 89.77(7) 7 . ?
O2 Mn1 O1 72.16(8) 5_656 . ?
O3 Mn1 O3 78.09(8) . 5_756 ?
O4 Mn1 O3 73.63(7) 7 5_756 ?
O2 Mn1 O3 144.03(6) 5_656 5_756 ?
O1 Mn1 O3 140.53(6) . 5_756 ?
O3 Mn1 O2 78.89(7) . 4_546 ?
O4 Mn1 O2 98.23(7) 7 4_546 ?
O2 Mn1 O2 136.78(6) 5_656 4_546 ?
O1 Mn1 O2 67.87(7) . 4_546 ?
O3 Mn1 O2 79.17(6) 5_756 4_546 ?
O3 Mn1 O1 77.36(6) . 8_765 ?
O4 Mn1 O1 94.06(6) 7 8_765 ?
O2 Mn1 O1 67.54(7) 5_656 8_765 ?
O1 Mn1 O1 139.68(6) . 8_765 ?
O3 Mn1 O1 78.25(6) 5_756 8_765 ?
O2 Mn1 O1 150.02(7) 4_546 8_765 ?
C1 O1 Mn1 116.88(16) . . ?
C1 O1 Mn1 130.99(16) . 8_755 ?
Mn1 O1 Mn1 109.97(7) . 8_755 ?
C1 O2 Mn1 117.53(16) . 5_656 ?
C1 O2 Mn1 130.16(16) . 4_446 ?
Mn1 O2 Mn1 112.20(7) 5_656 4_446 ?
C2 O3 Mn1 142.33(19) . . ?
C2 O3 Mn1 115.53(18) . 5_756 ?
Mn1 O3 Mn1 101.91(8) . 5_756 ?
C2 O4 Mn1 118.00(18) . 7_556 ?
O1 C1 O2 127.9(2) . . ?
O1 C1 C1 116.1(3) . 5_656 ?
O2 C1 C1 116.0(3) . 5_656 ?
O4 C2 O3 127.2(3) . . ?
O4 C2 C2 118.7(3) . 3_756 ?
O3 C2 C2 114.1(3) . 3_756 ?

loop_
_geom_bond_atom_site_label_1
_geom_bond_atom_site_label_2
_geom_bond_distance
_geom_bond_site_symmetry_2
_geom_bond_publ_flag
Mn1 O3 2.150(2) . ?
Mn1 O4 2.158(2) 7 ?
Mn1 O2 2.2297(19) 5_656 ?
Mn1 O1 2.2517(19) . ?
Mn1 O3 2.286(2) 5_756 ?
Mn1 O2 2.3089(19) 4_546 ?
Mn1 O1 2.348(2) 8_765 ?
O1 C1 1.247(3) . ?
O1 Mn1 2.348(2) 8_755 ?
O2 C1 1.251(3) . ?
O2 Mn1 2.2297(19) 5_656 ?
O2 Mn1 2.3089(19) 4_446 ?
O3 C2 1.258(3) . ?
O3 Mn1 2.286(2) 5_756 ?
O4 C2 1.239(3) . ?
O4 Mn1 2.158(2) 7_556 ?
O5 H1 1.07(8) . ?
C1 C1 1.543(5) 5_656 ?
C2 C2 1.555(5) 3_756 ?
